data_1536629
loop_
_publ_author_name
'Plyasova, L.M.'
'Kryukova, G.N.'
'Solov'eva, L.P.'
'Zabolotnyi, V.A.'
'Olen'kova, I.P.'

_publ_section_title
;
 The study of atomic structure of polycrystalline vanadium molybdate
;
_journal_name_full 'Zhurnal Strukturnoi Khimii (Issue-No. from 1981)'
_journal_page_first 110
_journal_page_last 115
_journal_volume 32
_journal_year 1991
_chemical_formula_sum 'Mo0.97 O5 V0.95'
_chemical_name_systematic 'V0.95 Mo0.97 O5'
_space_group_IT_number 1
_symmetry_space_group_name_Hall 'P 1'
_symmetry_space_group_name_H-M 'P 1'
_cell_angle_alpha 90
_cell_angle_beta 107.3
_cell_angle_gamma 90.5
_cell_formula_units_Z 1
_cell_length_a 6.334
_cell_length_b 4.0463
_cell_length_c 3.7255
_cell_volume 91.158
_citation_journal_id_ASTM ZSTKAI
_cod_data_source_file Plyasova_ZSTKAI_1991_1104.cif
_cod_data_source_block Mo0.97O5V0.95
_cod_original_cell_volume 91.15849
_cod_database_code 1536629

loop_
_symmetry_equiv_pos_as_xyz
x,y,z

loop_
_atom_site_label
_atom_site_type_symbol
_atom_site_fract_x
_atom_site_fract_y
_atom_site_fract_z
_atom_site_occupancy
_atom_site_U_iso_or_equiv
Mo2 Mo+6 0.592 0.17 0.324 0.58 0.0
O4 O-2 0.306 0.073 0.155 1 0.0
O2 O-2 0.655 0.102 0.819 1 0.0
O5 O-2 0.944 0.106 0.515 1 0.0
Mo1 Mo+6 0 0 0 0.39 0.0
V2 V+5 0.592 0.17 0.324 0.38 0.0
O1 O-2 0.998 0.544 0.002 1 0.0
V1 V+4 0 0 0 0.57 0.0
O3 O-2 0.573 0.543 0.313 1 0.0
